data_2008053
loop_
_publ_author_name
'Dalton, John P.'
'Gallagher, John F.'
'Kenny, Peter T. M.'
'O'Donohoe, Michael'

_publ_section_title
;Intramolecular N---H&#x00B7;&#x00B7;&#x00B7;O, intermolecular
 O---H&#x00B7;&#x00B7;&#x00B7;O, C---H&#x00B7;&#x00B7;&#x00B7;O and
 C<i>sp</i>^3^---H&#x00B7;&#x00B7;&#x00B7;\p~arene~ interactions in
 (2<i>S</i>)-2-{[(2<i>R</i>)-2-hydroxy-2-phenylethanoyl]amino}-4-methylpentanoic
 acid
;
_journal_issue 1
_journal_name_full 'Acta Crystallographica Section C'
_journal_page_first 126
_journal_page_last 129
_journal_paper_doi 10.1107/S0108270198010063
_journal_volume 55
_journal_year 1999
_chemical_formula_moiety 'C14 H19 N O4'
_chemical_formula_sum 'C14 H19 N O4'
_chemical_formula_weight 265.30
_chemical_name_common N-((R/S)-2-Hydroxy-2-Phenylacetyl)-L-leucine
_chemical_name_systematic
;
(2S)-2-{[(2R)-2-hydroxy-2-phenylethanoyl]amino}-4-methylpentanoic acid
;
_space_group_IT_number 4
_symmetry_cell_setting monoclinic
_symmetry_space_group_name_Hall 'P 2yb'
_symmetry_space_group_name_H-M 'P 1 21 1'
_cell_angle_alpha 90
_cell_angle_beta 98.398(7)
_cell_angle_gamma 90
_cell_formula_units_Z 2
_cell_length_a 8.5887(10)
_cell_length_b 8.6404(6)
_cell_length_c 9.6169(6)
_cell_measurement_reflns_used 25
_cell_measurement_temperature 294.0(10)
_cell_measurement_theta_max 19.65
_cell_measurement_theta_min 10.40
_cell_volume 706.02(11)
_computing_cell_refinement 'SET4 & CELDIM in CAD-4-PC Software'
_computing_data_collection 'CAD-4-PC Software (Enraf-Nonius, 1992)'
_computing_data_reduction 'DATRD2 in NRCVAX96 (Gabe et al., 1989)'
_computing_molecular_graphics
;
NRCVAX96, ORTEPII (Johnson, 1976), PLATON (Spek, 1997a) and PLUTON (Spek,
1997b)
;
_computing_publication_material 'NRCVAX96, SHELXL97 and PRPCIF97 (Ferguson, 1997)'
_computing_structure_refinement 'NRCVAX96 and SHELXL97 (Sheldrick, 1997a)'
_computing_structure_solution 'SHELXS97 (Sheldrick, 1997b)'
_diffrn_ambient_temperature 294.0(10)
_diffrn_measured_fraction_theta_full 1.00
_diffrn_measured_fraction_theta_max 1.00
_diffrn_measurement_device 'Enraf-Nonius CAD-4'
_diffrn_measurement_method \w/2\q
_diffrn_radiation_monochromator graphite
_diffrn_radiation_source 'X-ray tube'
_diffrn_radiation_type 'Molybdenum K\a'
_diffrn_radiation_wavelength 0.7107
_diffrn_reflns_av_R_equivalents 0.008
_diffrn_reflns_av_sigmaI/netI 0.031
_diffrn_reflns_limit_h_max 11
_diffrn_reflns_limit_h_min -11
_diffrn_reflns_limit_k_max 11
_diffrn_reflns_limit_k_min -11
_diffrn_reflns_limit_l_max 12
_diffrn_reflns_limit_l_min 0
_diffrn_reflns_number 3225
_diffrn_reflns_theta_full 27.4
_diffrn_reflns_theta_max 27.4
_diffrn_reflns_theta_min 2.1
_diffrn_standards_decay_% 'no decay, variation 1.0'
_diffrn_standards_interval_time 120
_diffrn_standards_number 3
_exptl_absorpt_coefficient_mu 0.091
_exptl_absorpt_correction_type none
_exptl_absorpt_process_details none
_exptl_crystal_colour colourless
_exptl_crystal_density_diffrn 1.248
_exptl_crystal_density_method 'not measured'
_exptl_crystal_description plate
_exptl_crystal_F_000 284
_exptl_crystal_size_max 0.38
_exptl_crystal_size_mid 0.32
_exptl_crystal_size_min 0.14
_refine_diff_density_max 0.164
_refine_diff_density_min -0.151
_refine_ls_abs_structure_details 'Flack (1983)'
_refine_ls_abs_structure_Flack -0.9(12)
_refine_ls_extinction_coef 0.037(8)
_refine_ls_extinction_method 'SHELXL97 (Sheldrick, 1997a)'
_refine_ls_goodness_of_fit_ref 1.013
_refine_ls_hydrogen_treatment 'H atoms: see below'
_refine_ls_matrix_type full
_refine_ls_number_parameters 185
_refine_ls_number_reflns 3133
_refine_ls_number_restraints 1
_refine_ls_restrained_S_all 1.013
_refine_ls_R_factor_all 0.057
_refine_ls_R_factor_gt 0.040
_refine_ls_shift/su_max 0.001
_refine_ls_shift/su_mean 0.000
_refine_ls_structure_factor_coef Fsqd
_refine_ls_weighting_details 'w = 1/[\s^2^(Fo^2^)+(0.0786P)^2^] where P=(Fo^2^+2Fc^2^)/3'
_refine_ls_weighting_scheme calc
_refine_ls_wR_factor_ref 0.119
_reflns_number_gt 2540
_reflns_number_total 3133
_reflns_threshold_expression I>2\s(I)
_cod_data_source_file bm1269.cif
_cod_data_source_block I
_cod_depositor_comments
;
The following automatic conversions were performed:

'_refine_ls_weighting_scheme' value 'calc w =
1/[\s^2^(Fo^2^)+(0.0786P)^2^] where P=(Fo^2^+2Fc^2^)/3' was changed
to 'calc'. New tag '_refine_ls_weighting_details' was created. The
value of the new tag was set to 'w = 1/[\s^2^(Fo^2^)+(0.0786P)^2^]
where P=(Fo^2^+2Fc^2^)/3'.

Automatic conversion script
Id: cif_fix_values 3143 2015-03-26 13:38:13Z robertas 
;
_cod_original_sg_symbol_H-M 'P 21'
_cod_database_code 2008053

loop_
_symmetry_equiv_pos_as_xyz
'x, y, z'
'-x, y+1/2, -z'

loop_
_atom_site_label
_atom_site_fract_x
_atom_site_fract_y
_atom_site_fract_z
_atom_site_U_iso_or_equiv
_atom_site_adp_type
_atom_site_calc_flag
_atom_site_refinement_flags
_atom_site_occupancy
_atom_site_disorder_assembly
_atom_site_disorder_group
_atom_site_type_symbol
O1 0.59948(19) 0.50820(19) -0.11799(16) 0.0428(4) Uani d . 1 . . O
O2 0.6090(3) 0.3478(2) 0.06460(18) 0.0603(5) Uani d . 1 . . O
O3 0.47750(17) 0.77016(16) 0.29740(14) 0.0357(3) Uani d . 1 . . O
O4 0.62859(17) 0.43868(18) 0.48594(16) 0.0405(4) Uani d . 1 . . O
N1 0.64033(19) 0.5759(2) 0.25073(16) 0.0302(4) Uani d . 1 . . N
C1 0.6194(2) 0.4751(2) 0.0168(2) 0.0332(4) Uani d . 1 . . C
C2 0.6649(2) 0.6160(2) 0.10900(18) 0.0285(4) Uani d . 1 . . C
C3 0.5450(2) 0.6452(2) 0.32722(18) 0.0277(4) Uani d . 1 . . C
C4 0.5127(2) 0.5566(2) 0.4572(2) 0.0310(4) Uani d . 1 . . C
C5 0.8373(2) 0.6567(3) 0.1013(2) 0.0369(5) Uani d . 1 . . C
C6 0.8983(3) 0.8023(3) 0.1799(3) 0.0468(6) Uani d . 1 . . C
C7 0.8209(4) 0.9465(4) 0.1149(4) 0.0743(9) Uani d . 1 . . C
C8 1.0762(3) 0.8109(4) 0.1859(4) 0.0754(10) Uani d . 1 . . C
C11 0.3466(2) 0.4924(2) 0.4289(2) 0.0339(4) Uani d . 1 . . C
C12 0.2312(3) 0.5483(3) 0.5024(3) 0.0499(6) Uani d . 1 . . C
C13 0.0789(3) 0.4889(4) 0.4754(3) 0.0639(8) Uani d . 1 . . C
C14 0.0437(3) 0.3732(4) 0.3802(3) 0.0621(8) Uani d . 1 . . C
C15 0.1573(3) 0.3148(3) 0.3067(3) 0.0594(7) Uani d . 1 . . C
C16 0.3088(3) 0.3757(3) 0.3308(2) 0.0440(5) Uani d . 1 . . C
H1 0.565(4) 0.429(5) -0.171(4) 0.078(11) Uiso d . 1 . . H
H11 0.682(3) 0.495(3) 0.287(2) 0.033(6) Uiso d . 1 . . H
H41 0.609(3) 0.389(3) 0.560(3) 0.050(7) Uiso d . 1 . . H
H2 0.5973 0.7036 0.0752 0.034 Uiso calc R 1 . . H
H4 0.5209 0.6277 0.5373 0.037 Uiso calc R 1 . . H
H5A 0.9026 0.5703 0.1384 0.044 Uiso calc R 1 . . H
H5B 0.8497 0.6687 0.0033 0.044 Uiso calc R 1 . . H
H6 0.8749 0.7946 0.2764 0.056 Uiso calc R 1 . . H
H7A 0.8627 1.0352 0.1678 0.111 Uiso calc R 1 . . H
H7B 0.7095 0.9406 0.1157 0.111 Uiso calc R 1 . . H
H7C 0.8414 0.9556 0.0197 0.111 Uiso calc R 1 . . H
H8A 1.1232 0.7180 0.2276 0.113 Uiso calc R 1 . . H
H8B 1.1160 0.8985 0.2414 0.113 Uiso calc R 1 . . H
H8C 1.1016 0.8217 0.0924 0.113 Uiso calc R 1 . . H
H12 0.2553 0.6253 0.5696 0.060 Uiso calc R 1 . . H
H13 0.0009 0.5287 0.5229 0.077 Uiso calc R 1 . . H
H14 -0.0578 0.3331 0.3645 0.075 Uiso calc R 1 . . H
H15 0.1327 0.2355 0.2418 0.071 Uiso calc R 1 . . H
H16 0.3854 0.3378 0.2806 0.053 Uiso calc R 1 . . H

loop_
_atom_site_aniso_label
_atom_site_aniso_U_11
_atom_site_aniso_U_22
_atom_site_aniso_U_33
_atom_site_aniso_U_12
_atom_site_aniso_U_13
_atom_site_aniso_U_23
O1 0.0565(10) 0.0410(8) 0.0312(8) -0.0041(8) 0.0074(6) -0.0082(7)
O2 0.0981(14) 0.0362(9) 0.0454(10) -0.0174(9) 0.0058(9) -0.0019(7)
O3 0.0495(8) 0.0288(7) 0.0313(7) 0.0074(6) 0.0137(6) 0.0021(5)
O4 0.0407(8) 0.0457(9) 0.0366(8) 0.0065(6) 0.0111(6) 0.0169(7)
N1 0.0358(9) 0.0284(8) 0.0282(8) 0.0015(7) 0.0105(6) 0.0028(7)
C1 0.0331(9) 0.0339(11) 0.0330(10) -0.0050(8) 0.0070(8) -0.0055(8)
C2 0.0320(9) 0.0282(9) 0.0269(8) -0.0025(7) 0.0095(7) -0.0023(7)
C3 0.0303(9) 0.0279(9) 0.0252(9) -0.0054(7) 0.0057(7) -0.0021(7)
C4 0.0369(10) 0.0309(10) 0.0267(9) 0.0004(8) 0.0091(7) 0.0037(7)
C5 0.0327(10) 0.0434(12) 0.0373(10) -0.0042(9) 0.0135(8) 0.0002(9)
C6 0.0417(11) 0.0542(15) 0.0454(12) -0.0174(10) 0.0096(9) -0.0045(10)
C7 0.0612(17) 0.0459(16) 0.114(3) -0.0123(13) 0.0075(17) -0.0090(16)
C8 0.0449(14) 0.084(2) 0.094(2) -0.0255(15) -0.0024(14) 0.0083(18)
C11 0.0390(10) 0.0328(10) 0.0315(10) 0.0023(8) 0.0108(8) 0.0101(8)
C12 0.0511(14) 0.0460(14) 0.0586(14) 0.0036(11) 0.0280(11) 0.0061(11)
C13 0.0437(13) 0.0650(17) 0.090(2) 0.0065(13) 0.0318(14) 0.0208(16)
C14 0.0416(13) 0.0659(18) 0.0778(19) -0.0099(13) 0.0053(13) 0.0272(16)
C15 0.0599(15) 0.0594(17) 0.0560(15) -0.0207(13) -0.0015(12) 0.0049(12)
C16 0.0472(12) 0.0464(13) 0.0394(12) -0.0047(10) 0.0096(9) 0.0024(10)

loop_
_atom_type_symbol
_atom_type_description
_atom_type_scat_dispersion_real
_atom_type_scat_dispersion_imag
_atom_type_scat_source
C C 0.0033 0.0016 'International Tables Vol C Tables 4.2.6.8 and 6.1.1.4'
H H 0.0000 0.0000 'International Tables Vol C Tables 4.2.6.8 and 6.1.1.4'
N N 0.0061 0.0033 'International Tables Vol C Tables 4.2.6.8 and 6.1.1.4'
O O 0.0106 0.0060 'International Tables Vol C Tables 4.2.6.8 and 6.1.1.4'

loop_
_geom_angle_atom_site_label_1
_geom_angle_atom_site_label_2
_geom_angle_atom_site_label_3
_geom_angle
_geom_angle_publ_flag
C2 N1 C3 126.97(18) yes
O1 C1 O2 124.81(19) yes
O1 C1 C2 112.69(17) yes
O2 C1 C2 122.44(18) yes
N1 C2 C1 107.21(15) yes
N1 C2 C5 111.94(16) yes
C1 C2 C5 108.83(15) no
O3 C3 N1 124.95(17) yes
O3 C3 C4 119.48(16) yes
N1 C3 C4 115.49(17) yes
O4 C4 C3 108.22(15) yes
O4 C4 C11 112.68(16) yes
C3 C4 C11 108.36(15) no
C2 C5 C6 115.51(17) no
C5 C6 C7 112.3(2) no
C5 C6 C8 109.3(2) no
C7 C6 C8 110.8(2) no
C4 C11 C12 120.3(2) no
C4 C11 C16 120.58(18) no
C12 C11 C16 119.1(2) no
C11 C12 C13 119.9(3) no
C12 C13 C14 120.4(3) no
C13 C14 C15 120.6(2) no
C14 C15 C16 119.3(3) no
C11 C16 C15 120.6(2) no

loop_
_geom_bond_atom_site_label_1
_geom_bond_atom_site_label_2
_geom_bond_site_symmetry_2
_geom_bond_distance
_geom_bond_publ_flag
O1 C1 . 1.314(2) yes
O2 C1 . 1.200(3) yes
O3 C3 . 1.239(2) yes
O4 C4 . 1.423(2) yes
N1 C2 . 1.451(2) yes
N1 C3 . 1.322(2) yes
C1 C2 . 1.523(3) no
C2 C5 . 1.534(3) no
C3 C4 . 1.525(2) no
C4 C11 . 1.518(3) no
C5 C6 . 1.521(3) no
C6 C7 . 1.504(4) no
C6 C8 . 1.523(4) no
C11 C12 . 1.386(3) no
C11 C16 . 1.387(3) no
C12 C13 . 1.393(4) no
C13 C14 . 1.359(5) no
C14 C15 . 1.381(5) no
C15 C16 . 1.391(4) no
O1 H1 . 0.88(4) no
O4 H41 . 0.87(3) no
N1 H11 . 0.84(3) no

loop_
_geom_hbond_atom_site_label_D
_geom_hbond_atom_site_label_H
_geom_hbond_atom_site_label_A
_geom_hbond_site_symmetry_A
_geom_hbond_distance_DH
_geom_hbond_distance_HA
_geom_hbond_distance_DA
_geom_hbond_angle_DHA
_geom_hbond_publ_flag
N1 H11 O4 1_555 0.84(3) 2.09(2) 2.569(3) 116(2) yes
N1 H11 O2 1_555 0.84(3) 2.49(2) 2.650(3) 92(2) yes
O1 H1 O3 2_645 0.88(4) 1.83(4) 2.704(2) 170(3) yes
O4 H41 O3 2_646 0.87(3) 1.95(3) 2.801(2) 168(3) yes
C2 H2 O2 2_655 0.98 2.41 3.344(3) 159 yes
C8 H8A Cg1 1_655 0.96 3.01 3.939(3) 164 yes

loop_
_geom_torsion_atom_site_label_1
_geom_torsion_atom_site_label_2
_geom_torsion_atom_site_label_3
_geom_torsion_atom_site_label_4
_geom_torsion
_geom_torsion_publ_flag
C3 N1 C2 C1 -120.0(2) no
C3 N1 C2 C5 120.8(2) no
O2 C1 C2 N1 -18.1(3) yes
O1 C1 C2 N1 164.34(16) no
O2 C1 C2 C5 103.1(2) no
O1 C1 C2 C5 -74.4(2) no
C2 N1 C3 O3 -11.0(3) yes
C2 N1 C3 C4 165.88(17) no
O3 C3 C4 O4 -166.85(16) yes
N1 C3 C4 O4 16.1(2) yes
O3 C3 C4 C11 70.7(2) no
N1 C3 C4 C11 -106.37(19) no
N1 C2 C5 C6 -65.8(2) no
C1 C2 C5 C6 175.90(18) no
C2 C5 C6 C7 -67.2(3) no
C2 C5 C6 C8 169.5(2) no
O4 C4 C11 C12 127.8(2) no
O4 C4 C11 C16 -51.3(2) no
C3 C4 C11 C12 -112.5(2) no
C3 C4 C11 C16 68.4(2) no
C4 C11 C12 C13 179.8(2) no
C16 C11 C12 C13 -1.1(3) no
C11 C12 C13 C14 1.9(4) no
C12 C13 C14 C15 -1.3(4) no
C13 C14 C15 C16 -0.1(4) no
C4 C11 C16 C15 178.8(2) no
C12 C11 C16 C15 -0.3(3) no
C14 C15 C16 C11 0.9(4) no

loop_
_cod_related_entry_id
_cod_related_entry_database
_cod_related_entry_code
1 ChemSpider 21183259
